data_9014397
loop_
_publ_author_name
'Demartin, F.'
'Gramaccioli, C. M.'
'Campostrini, I.'

_publ_section_title
;
 Pyracmonite, (NH4)3Fe(SO4)3, a new ammonium iron sulfate
 from La Fossa crater, Vulcano, Aeolian Islands, Italy
;
_journal_name_full 'The Canadian Mineralogist'
_journal_page_first 307
_journal_page_last 313
_journal_paper_doi 10.3749/canmin.48.2.307
_journal_volume 48
_journal_year 2010
_chemical_compound_source 'La Fossa crater, Vulcano, Aeolian Islands, Italy'
_chemical_formula_sum 'Al0.107 Fe0.893 H10.404 K0.399 N2.601 O12 S3'
_chemical_name_mineral Pyracmonite
_space_group_IT_number 161
_symmetry_space_group_name_Hall 'R 3 -2"c'
_symmetry_space_group_name_H-M 'R 3 c :H'
_cell_angle_alpha 90
_cell_angle_beta 90
_cell_angle_gamma 120
_cell_length_a 15.2171
_cell_length_b 15.2171
_cell_length_c 8.9323
_cell_formula_units_Z 6
_cell_volume 1791.256
_database_code_amcsd 0006332
_exptl_crystal_density_diffrn 2.244
_cod_original_sg_symbol_H-M 'R 3 c'
_cod_original_formula_sum '(N2.601 K.399) H10.404 (Fe.893 Al.107) S3 O12'
_cod_database_code 9014397

loop_
_space_group_symop_operation_xyz
x,y,z
2/3+x,1/3+y,1/3+z
1/3+x,2/3+y,2/3+z
x,x-y,1/2+z
2/3+x,1/3+x-y,5/6+z
1/3+x,2/3+x-y,1/6+z
-y,-x,1/2+z
2/3-y,1/3-x,5/6+z
1/3-y,2/3-x,1/6+z
-x+y,y,1/2+z
2/3-x+y,1/3+y,5/6+z
1/3-x+y,2/3+y,1/6+z
-y,x-y,z
2/3-y,1/3+x-y,1/3+z
1/3-y,2/3+x-y,2/3+z
-x+y,-x,z
2/3-x+y,1/3-x,1/3+z
1/3-x+y,2/3-x,2/3+z

loop_
_atom_site_aniso_label
_atom_site_aniso_U_11
_atom_site_aniso_U_22
_atom_site_aniso_U_33
_atom_site_aniso_U_12
_atom_site_aniso_U_13
_atom_site_aniso_U_23
N 0.03150 0.03240 0.03300 0.01630 -0.00110 0.00480
K 0.03150 0.03240 0.03300 0.01630 -0.00110 0.00480
Fe 0.01909 0.01909 0.01070 0.00954 0.00000 0.00000
Al 0.01909 0.01909 0.01070 0.00954 0.00000 0.00000
S 0.01528 0.02044 0.01890 0.00431 0.00060 -0.00210
O1 0.03900 0.08030 0.01840 0.00130 0.00430 0.01800
O2 0.03840 0.02520 0.02160 0.01260 -0.00950 -0.00340
O3 0.07320 0.02380 0.06850 -0.00750 -0.03240 -0.01600
O4 0.05130 0.12380 0.07210 0.06500 -0.02660 -0.05140

loop_
_atom_site_label
_atom_site_fract_x
_atom_site_fract_y
_atom_site_fract_z
_atom_site_occupancy
_atom_site_U_iso_or_equiv
N 0.07773 0.30174 0.24189 0.86700 0.03220
K 0.07773 0.30174 0.24189 0.13300 0.03220
H1 0.03100 0.30700 0.26400 0.86700 0.05900
H2 0.11300 0.34200 0.16900 0.86700 0.04700
H3 0.06600 0.24400 0.20700 0.86700 0.07700
H4 0.11200 0.33200 0.32300 0.86700 0.09100
Fe 0.00000 0.00000 0.13800 0.89300 0.01631
Al 0.00000 0.00000 0.13800 0.10700 0.01631
S 0.16913 0.14291 0.38360 1.00000 0.02027
O1 0.11980 0.09340 0.52150 1.00000 0.05850
O2 0.09084 0.11849 0.26680 1.00000 0.02990
O3 0.22180 0.25160 0.40720 1.00000 0.06930
O4 0.23840 0.11280 0.33390 1.00000 0.07300

loop_
_cod_related_entry_id
_cod_related_entry_database
_cod_related_entry_code
1 AMCSD 0006332
